data_2239578
loop_
_publ_author_name
'Shivaprakash, S.'
'Chandrasekara Reddy, G.'
'Jasinski, Jerry P.'

_publ_section_title
;
 1-[Bis(4-fluorophenyl)methyl]-4-[(2<i>Z</i>)-3-phenylprop-2-en-1-yl]piperazine-1,4-diium
 dichloride hemihydrate
;
_journal_coeditor_code SJ5400
_journal_issue 6
_journal_name_full 'Acta Crystallographica Section E'
_journal_page_first o694
_journal_page_last o695
_journal_paper_doi 10.1107/S1600536814011064
_journal_volume 70
_journal_year 2014
_chemical_formula_iupac 'C26 H28 F2 N2 2+, 2Cl - , 0.5(H2 O)'
_chemical_formula_moiety 'C26 H28 F2 N2 2+, 2(Cl -), 0.5(H2 O)'
_chemical_formula_sum 'C26 H29 Cl2 F2 N2 O0.5'
_chemical_formula_weight 486.41
_chemical_name_common
'1-[Bis(4-fluorophenyl)methyl]-4-[(2<i>Z</i>)-3-phenylprop-2-en-1-yl]piperazine-1,4-diium dichloride monohydrate'
_chemical_name_systematic
'1-[Bis(4-fluorophenyl)methyl]-4-[(2<i>Z</i>)-3-phenylprop-2-en-1-yl]piperazine-1,4-diium dichloride hemihydrate'
_space_group_crystal_system monoclinic
_space_group_IT_number 13
_space_group_name_Hall '-P 2yc'
_space_group_name_H-M_alt 'P 1 2/c 1'
_symmetry_space_group_name_Hall '-P 2yc'
_symmetry_space_group_name_H-M 'P 1 2/c 1'
_atom_sites_solution_hydrogens mixed
_atom_sites_solution_primary direct
_audit_creation_method
;
  Olex2 1.2
  (compiled Apr 23 2013 17:54:37, GUI svn.r4466)
;
_cell_angle_alpha 90
_cell_angle_beta 104.601(3)
_cell_angle_gamma 90
_cell_formula_units_Z 4
_cell_length_a 18.2973(6)
_cell_length_b 7.02041(14)
_cell_length_c 20.1554(6)
_cell_measurement_reflns_used 7981
_cell_measurement_temperature 173(2)
_cell_measurement_theta_max 32.3930
_cell_measurement_theta_min 3.4770
_cell_volume 2505.44(13)
_computing_cell_refinement 'CrysAlisPro (Agilent, 2012)'
_computing_data_collection 'CrysAlisPro (Agilent, 2012)'
_computing_data_reduction 'CrysAlisRed (Agilent, 2012)'
_computing_molecular_graphics 'Olex2 (Dolomanov <i>et al.</i>, 2009)'
_computing_publication_material 'Olex2 (Dolomanov <i>et al.</i>, 2009)'
_computing_structure_refinement 'SHELXL-2012 (Sheldrick, 2008)'
_computing_structure_solution
;
Superflip (Palatinus & Chapuis, 2007; Palatinus & van der Lee,
2008;
Palatinus <i>et al.</i>, 2012)
;
_diffrn_ambient_temperature 173(2)
_diffrn_detector_area_resol_mean 16.0416
_diffrn_measured_fraction_theta_full 0.998
_diffrn_measured_fraction_theta_max 0.922
_diffrn_measurement_device_type 'Agilent Eos Gemini'
_diffrn_measurement_method '\w scans'
_diffrn_radiation_type MoK\a
_diffrn_radiation_wavelength 0.71073
_diffrn_reflns_av_R_equivalents 0.0342
_diffrn_reflns_limit_h_max 26
_diffrn_reflns_limit_h_min -27
_diffrn_reflns_limit_k_max 10
_diffrn_reflns_limit_k_min -10
_diffrn_reflns_limit_l_max 29
_diffrn_reflns_limit_l_min -29
_diffrn_reflns_number 32975
_diffrn_reflns_theta_full 25.242
_diffrn_reflns_theta_max 32.829
_diffrn_reflns_theta_min 3.084
_exptl_absorpt_coefficient_mu 0.292
_exptl_absorpt_correction_T_max 1.00000
_exptl_absorpt_correction_T_min 0.91403
_exptl_absorpt_correction_type multi-scan
_exptl_absorpt_process_details
;
(CrysAlisPro and CrysAlisRed; Agilent, 2012)
;
_exptl_crystal_colour colourless
_exptl_crystal_density_diffrn 1.290
_exptl_crystal_description irregular
_exptl_crystal_F_000 1020
_exptl_crystal_size_max 0.44
_exptl_crystal_size_mid 0.38
_exptl_crystal_size_min 0.16
_refine_diff_density_max 0.651
_refine_diff_density_min -0.414
_refine_ls_extinction_method none
_refine_ls_goodness_of_fit_ref 1.086
_refine_ls_hydrogen_treatment mixed
_refine_ls_matrix_type full
_refine_ls_number_parameters 306
_refine_ls_number_reflns 8607
_refine_ls_number_restraints 0
_refine_ls_restrained_S_all 1.086
_refine_ls_R_factor_all 0.0774
_refine_ls_R_factor_gt 0.0568
_refine_ls_shift/su_max 0.001
_refine_ls_shift/su_mean 0.000
_refine_ls_structure_factor_coef Fsqd
_refine_ls_weighting_details
;
 w=1/[\s^2^(Fo^2^)+(0.0652P)^2^+1.0043P]
 where P=(Fo^2^+2Fc^2^)/3
;
_refine_ls_weighting_scheme calc
_refine_ls_wR_factor_gt 0.1406
_refine_ls_wR_factor_ref 0.1533
_reflns_number_gt 6582
_reflns_number_total 8607
_reflns_threshold_expression 'I > 2\s(I)'
_cod_depositor_comments
;

2017-04-08
Z value and formula fixed to values more according to usual
chemical conventions.                 miguel
;
_cod_original_formula_sum 'C52 H58 Cl4 F4 N4 O'
_cod_original_formula_weight 972.82
_cod_original_formula_moiety '2(C26 H28 F2 N2 2+), 4(Cl -), H2 O'
_cod_original_formula_units_Z 2
_cod_data_source_file sj5400sup1.cif
_cod_data_source_block I
_cod_database_code 2239578
_cod_database_fobs_code 2239578
_shelx_space_group_comment
;
The symmetry employed for this shelxl refinement is uniquely defined
by the following loop, which should always be used as a source of
symmetry information in preference to the above space-group names.
They are only intended as comments.
;

loop_
_space_group_symop_operation_xyz
'x, y, z'
'-x, y, -z+1/2'
'-x, -y, -z'
'x, -y, z-1/2'

loop_
_atom_site_type_symbol
_atom_site_label
_atom_site_fract_x
_atom_site_fract_y
_atom_site_fract_z
_atom_site_U_iso_or_equiv
_atom_site_adp_type
_atom_site_calc_flag
_atom_site_occupancy
F F1 0.47811(8) 0.7591(2) 0.63602(8) 0.0647(4) Uani d 1
F F2 0.57160(8) 0.7045(2) 0.20291(6) 0.0572(3) Uani d 1
N N1 0.92882(7) 0.74830(17) 0.58339(6) 0.0225(2) Uani d 1
H H1 0.9389(11) 0.865(3) 0.5856(10) 0.032(5) Uiso d 1
N N2 0.76733(7) 0.75240(17) 0.51554(6) 0.0219(2) Uani d 1
H H2 0.7600(14) 0.632(4) 0.5145(13) 0.054(7) Uiso d 1
C C1 0.87041(8) 0.7138(2) 0.62188(8) 0.0263(3) Uani d 1
H H1A 0.8893 0.7589 0.6697 0.032 Uiso calc 1
H H1B 0.8603 0.5754 0.6231 0.032 Uiso calc 1
C C2 0.79796(8) 0.8174(2) 0.58809(7) 0.0253(3) Uani d 1
H H2A 0.7599 0.7938 0.6144 0.030 Uiso calc 1
H H2B 0.8078 0.9562 0.5886 0.030 Uiso calc 1
C C3 0.82618(8) 0.7885(2) 0.47723(8) 0.0274(3) Uani d 1
H H3A 0.8359 0.9271 0.4762 0.033 Uiso calc 1
H H3B 0.8075 0.7440 0.4293 0.033 Uiso calc 1
C C4 0.89918(9) 0.6860(2) 0.51080(8) 0.0279(3) Uani d 1
H H4A 0.8901 0.5468 0.5095 0.033 Uiso calc 1
H H4B 0.9373 0.7127 0.4848 0.033 Uiso calc 1
C C5 1.00129(8) 0.6496(2) 0.61791(8) 0.0280(3) Uani d 1
H H5A 1.0139 0.6773 0.6677 0.034 Uiso calc 1
H H5B 0.9946 0.5102 0.6118 0.034 Uiso calc 1
C C6 1.06496(9) 0.7136(2) 0.58886(9) 0.0308(3) Uani d 1
H H6 1.0524 0.7780 0.5460 0.037 Uiso calc 1
C C7 1.13753(10) 0.6868(3) 0.61864(9) 0.0366(4) Uani d 1
H H7 1.1721 0.7381 0.5952 0.044 Uiso calc 1
C C8 1.17121(9) 0.5878(3) 0.68320(9) 0.0388(4) Uani d 1
C C9 1.23672(11) 0.6637(5) 0.72635(12) 0.0609(7) Uani d 1
H H9 1.2568 0.7796 0.7142 0.073 Uiso calc 1
C C10 1.27239(13) 0.5731(6) 0.78600(13) 0.0792(11) Uani d 1
H H10 1.3171 0.6264 0.8145 0.095 Uiso calc 1
C C11 1.24474(16) 0.4094(6) 0.80465(12) 0.0829(12) Uani d 1
H H11 1.2700 0.3480 0.8461 0.100 Uiso calc 1
C C12 1.17920(16) 0.3301(5) 0.76321(14) 0.0731(8) Uani d 1
H H12 1.1592 0.2155 0.7765 0.088 Uiso calc 1
C C13 1.14318(12) 0.4205(4) 0.70195(11) 0.0517(5) Uani d 1
H H13 1.0990 0.3659 0.6731 0.062 Uiso calc 1
C C14 0.69337(8) 0.8548(2) 0.48296(8) 0.0251(3) Uani d 1
H H14 0.7049 0.9942 0.4854 0.030 Uiso calc 1
C C15 0.63586(8) 0.8223(2) 0.52455(8) 0.0257(3) Uani d 1
C C16 0.60876(9) 0.6424(2) 0.53524(9) 0.0308(3) Uani d 1
H H16 0.6271 0.5335 0.5165 0.037 Uiso calc 1
C C17 0.55524(9) 0.6199(3) 0.57288(9) 0.0357(4) Uani d 1
H H17 0.5370 0.4972 0.5805 0.043 Uiso calc 1
C C18 0.52962(10) 0.7797(3) 0.59865(10) 0.0396(4) Uani d 1
C C19 0.55408(11) 0.9604(3) 0.58915(11) 0.0439(4) Uani d 1
H H19 0.5348 1.0684 0.6075 0.053 Uiso calc 1
C C20 0.60802(10) 0.9802(3) 0.55179(9) 0.0355(4) Uani d 1
H H20 0.6261 1.1035 0.5448 0.043 Uiso calc 1
C C21 0.66394(8) 0.8064(2) 0.40760(8) 0.0263(3) Uani d 1
C C22 0.65150(11) 0.9551(3) 0.36112(9) 0.0367(4) Uani d 1
H H22 0.6645 1.0812 0.3768 0.044 Uiso calc 1
C C23 0.62021(12) 0.9224(3) 0.29177(10) 0.0463(5) Uani d 1
H H23 0.6114 1.0246 0.2599 0.056 Uiso calc 1
C C24 0.60250(10) 0.7394(3) 0.27056(9) 0.0378(4) Uani d 1
C C25 0.61411(11) 0.5880(3) 0.31451(9) 0.0401(4) Uani d 1
H H25 0.6013 0.4624 0.2982 0.048 Uiso calc 1
C C26 0.64509(11) 0.6225(3) 0.38353(9) 0.0374(4) Uani d 1
H H26 0.6536 0.5191 0.4149 0.045 Uiso calc 1
Cl Cl2 0.24638(3) 0.67703(5) 0.48578(2) 0.03563(11) Uani d 1
Cl Cl1 0.03137(3) 0.83990(6) 0.40147(2) 0.04480(13) Uani d 1
O O1W 0.0000 1.0343(4) 0.2500 0.0721(9) Uani d 1
H H1W 0.009(2) 0.965(5) 0.2828(16) 0.095(12) Uiso d 1

loop_
_atom_site_aniso_label
_atom_site_aniso_U_11
_atom_site_aniso_U_22
_atom_site_aniso_U_33
_atom_site_aniso_U_12
_atom_site_aniso_U_13
_atom_site_aniso_U_23
F1 0.0528(8) 0.0800(10) 0.0764(10) 0.0008(7) 0.0443(7) -0.0034(8)
F2 0.0648(8) 0.0718(9) 0.0270(5) -0.0031(7) -0.0032(5) -0.0023(6)
N1 0.0233(6) 0.0167(5) 0.0277(6) -0.0048(4) 0.0065(4) -0.0019(4)
N2 0.0232(6) 0.0172(5) 0.0252(6) -0.0048(4) 0.0057(4) -0.0032(4)
C1 0.0257(7) 0.0268(7) 0.0268(7) -0.0042(5) 0.0074(5) 0.0011(5)
C2 0.0268(7) 0.0246(7) 0.0242(7) -0.0031(5) 0.0059(5) -0.0049(5)
C3 0.0259(7) 0.0326(7) 0.0246(7) -0.0066(6) 0.0079(5) -0.0016(6)
C4 0.0269(7) 0.0286(7) 0.0291(7) -0.0058(6) 0.0087(5) -0.0083(6)
C5 0.0255(7) 0.0218(6) 0.0354(8) -0.0002(5) 0.0055(6) 0.0035(6)
C6 0.0285(7) 0.0307(7) 0.0337(8) -0.0028(6) 0.0084(6) 0.0004(6)
C7 0.0276(8) 0.0473(10) 0.0362(9) -0.0054(7) 0.0105(6) -0.0044(7)
C8 0.0229(7) 0.0622(12) 0.0310(8) 0.0065(7) 0.0065(6) -0.0085(8)
C9 0.0273(9) 0.109(2) 0.0442(11) -0.0009(11) 0.0045(8) -0.0229(12)
C10 0.0341(11) 0.163(3) 0.0369(12) 0.0208(16) 0.0014(9) -0.0149(16)
C11 0.0559(15) 0.161(3) 0.0311(11) 0.0581(19) 0.0092(10) 0.0130(15)
C12 0.0650(16) 0.096(2) 0.0596(15) 0.0335(15) 0.0176(12) 0.0297(15)
C13 0.0427(11) 0.0628(14) 0.0455(11) 0.0125(10) 0.0034(8) 0.0102(10)
C14 0.0268(7) 0.0187(6) 0.0291(7) -0.0030(5) 0.0058(5) -0.0020(5)
C15 0.0232(6) 0.0260(7) 0.0261(7) -0.0029(5) 0.0027(5) -0.0045(5)
C16 0.0276(7) 0.0285(7) 0.0372(8) -0.0037(6) 0.0098(6) -0.0039(6)
C17 0.0278(8) 0.0412(9) 0.0381(9) -0.0067(7) 0.0085(6) -0.0017(7)
C18 0.0268(8) 0.0566(11) 0.0378(9) -0.0006(8) 0.0126(7) -0.0026(8)
C19 0.0438(10) 0.0455(11) 0.0462(11) 0.0061(8) 0.0185(8) -0.0103(8)
C20 0.0388(9) 0.0285(8) 0.0397(9) -0.0006(7) 0.0110(7) -0.0071(7)
C21 0.0253(7) 0.0257(7) 0.0277(7) -0.0024(5) 0.0060(5) -0.0008(5)
C22 0.0427(9) 0.0303(8) 0.0351(9) -0.0008(7) 0.0059(7) 0.0031(7)
C23 0.0562(12) 0.0420(10) 0.0351(9) 0.0020(9) 0.0011(8) 0.0093(8)
C24 0.0342(8) 0.0521(11) 0.0245(7) -0.0011(8) 0.0023(6) -0.0019(7)
C25 0.0479(10) 0.0377(9) 0.0326(9) -0.0091(8) 0.0064(7) -0.0079(7)
C26 0.0532(11) 0.0284(8) 0.0285(8) -0.0073(7) 0.0063(7) -0.0013(6)
Cl2 0.0432(2) 0.01969(17) 0.0464(2) -0.00479(15) 0.01574(17) -0.00344(15)
Cl1 0.0689(3) 0.02108(18) 0.0417(2) -0.01358(19) 0.0089(2) -0.00149(15)
O1W 0.137(3) 0.0383(12) 0.0386(13) 0.000 0.0176(15) 0.000

loop_
_atom_type_symbol
_atom_type_description
_atom_type_scat_dispersion_real
_atom_type_scat_dispersion_imag
_atom_type_scat_source
C C 0.0033 0.0016 'International Tables Vol C Tables 4.2.6.8 and 6.1.1.4'
H H 0.0000 0.0000 'International Tables Vol C Tables 4.2.6.8 and 6.1.1.4'
N N 0.0061 0.0033 'International Tables Vol C Tables 4.2.6.8 and 6.1.1.4'
F F 0.0171 0.0103 'International Tables Vol C Tables 4.2.6.8 and 6.1.1.4'
Cl Cl 0.1484 0.1585 'International Tables Vol C Tables 4.2.6.8 and 6.1.1.4'
O O 0.0106 0.0060 'International Tables Vol C Tables 4.2.6.8 and 6.1.1.4'

loop_
_geom_angle_atom_site_label_1
_geom_angle_atom_site_label_2
_geom_angle_atom_site_label_3
_geom_angle
C1 N1 H1 108.0(14)
C1 N1 C4 109.37(11)
C1 N1 C5 110.43(12)
C4 N1 H1 111.1(14)
C4 N1 C5 112.28(12)
C5 N1 H1 105.5(14)
C2 N2 H2 110.0(17)
C2 N2 C14 110.42(11)
C3 N2 H2 106.5(17)
C3 N2 C2 108.12(11)
C3 N2 C14 111.93(11)
C14 N2 H2 109.8(16)
N1 C1 H1A 109.6
N1 C1 H1B 109.6
N1 C1 C2 110.42(12)
H1A C1 H1B 108.1
C2 C1 H1A 109.6
C2 C1 H1B 109.6
N2 C2 C1 111.21(12)
N2 C2 H2A 109.4
N2 C2 H2B 109.4
C1 C2 H2A 109.4
C1 C2 H2B 109.4
H2A C2 H2B 108.0
N2 C3 H3A 109.5
N2 C3 H3B 109.5
N2 C3 C4 110.88(13)
H3A C3 H3B 108.1
C4 C3 H3A 109.5
C4 C3 H3B 109.5
N1 C4 C3 111.06(12)
N1 C4 H4A 109.4
N1 C4 H4B 109.4
C3 C4 H4A 109.4
C3 C4 H4B 109.4
H4A C4 H4B 108.0
N1 C5 H5A 109.4
N1 C5 H5B 109.4
H5A C5 H5B 108.0
C6 C5 N1 111.30(13)
C6 C5 H5A 109.4
C6 C5 H5B 109.4
C5 C6 H6 117.7
C7 C6 C5 124.69(16)
C7 C6 H6 117.7
C6 C7 H7 115.9
C6 C7 C8 128.16(17)
C8 C7 H7 115.9
C9 C8 C7 118.3(2)
C13 C8 C7 123.18(17)
C13 C8 C9 118.4(2)
C8 C9 H9 119.6
C10 C9 C8 120.9(3)
C10 C9 H9 119.6
C9 C10 H10 119.6
C11 C10 C9 120.7(3)
C11 C10 H10 119.6
C10 C11 H11 120.0
C10 C11 C12 120.1(2)
C12 C11 H11 120.0
C11 C12 H12 120.3
C11 C12 C13 119.4(3)
C13 C12 H12 120.3
C8 C13 C12 120.4(2)
C8 C13 H13 119.8
C12 C13 H13 119.8
N2 C14 H14 106.6
C15 C14 N2 110.76(12)
C15 C14 H14 106.6
C21 C14 N2 112.19(12)
C21 C14 H14 106.6
C21 C14 C15 113.49(12)
C16 C15 C14 122.98(14)
C20 C15 C14 118.21(14)
C20 C15 C16 118.80(15)
C15 C16 H16 119.5
C17 C16 C15 120.94(16)
C17 C16 H16 119.5
C16 C17 H17 121.0
C18 C17 C16 118.02(17)
C18 C17 H17 121.0
F1 C18 C17 118.46(19)
F1 C18 C19 118.21(18)
C17 C18 C19 123.32(17)
C18 C19 H19 121.1
C18 C19 C20 117.90(17)
C20 C19 H19 121.1
C15 C20 C19 121.03(17)
C15 C20 H20 119.5
C19 C20 H20 119.5
C22 C21 C14 117.74(14)
C22 C21 C26 118.70(15)
C26 C21 C14 123.46(14)
C21 C22 H22 119.6
C21 C22 C23 120.81(17)
C23 C22 H22 119.6
C22 C23 H23 120.8
C24 C23 C22 118.38(17)
C24 C23 H23 120.8
F2 C24 C23 119.28(17)
F2 C24 C25 117.85(17)
C25 C24 C23 122.87(17)
C24 C25 H25 120.9
C24 C25 C26 118.21(17)
C26 C25 H25 120.9
C21 C26 H26 119.5
C25 C26 C21 121.02(17)
C25 C26 H26 119.5

loop_
_geom_bond_atom_site_label_1
_geom_bond_atom_site_label_2
_geom_bond_distance
F1 C18 1.354(2)
F2 C24 1.360(2)
N1 H1 0.84(2)
N1 C1 1.4903(19)
N1 C4 1.4920(19)
N1 C5 1.5023(19)
N2 H2 0.86(3)
N2 C2 1.4992(18)
N2 C3 1.4962(19)
N2 C14 1.5268(19)
C1 H1A 0.9900
C1 H1B 0.9900
C1 C2 1.515(2)
C2 H2A 0.9900
C2 H2B 0.9900
C3 H3A 0.9900
C3 H3B 0.9900
C3 C4 1.518(2)
C4 H4A 0.9900
C4 H4B 0.9900
C5 H5A 0.9900
C5 H5B 0.9900
C5 C6 1.499(2)
C6 H6 0.9500
C6 C7 1.326(2)
C7 H7 0.9500
C7 C8 1.467(3)
C8 C9 1.397(3)
C8 C13 1.372(3)
C9 H9 0.9500
C9 C10 1.371(4)
C10 H10 0.9500
C10 C11 1.346(5)
C11 H11 0.9500
C11 C12 1.393(5)
C12 H12 0.9500
C12 C13 1.397(3)
C13 H13 0.9500
C14 H14 1.0000
C14 C15 1.519(2)
C14 C21 1.517(2)
C15 C16 1.394(2)
C15 C20 1.389(2)
C16 H16 0.9500
C16 C17 1.391(2)
C17 H17 0.9500
C17 C18 1.368(3)
C18 C19 1.374(3)
C19 H19 0.9500
C19 C20 1.391(3)
C20 H20 0.9500
C21 C22 1.383(2)
C21 C26 1.391(2)
C22 H22 0.9500
C22 C23 1.390(3)
C23 H23 0.9500
C23 C24 1.366(3)
C24 C25 1.366(3)
C25 H25 0.9500
C25 C26 1.385(2)
C26 H26 0.9500
O1W H1W 0.80(3)

loop_
_geom_hbond_atom_site_label_D
_geom_hbond_atom_site_label_H
_geom_hbond_atom_site_label_A
_geom_hbond_site_symmetry_A
_geom_hbond_distance_DH
_geom_hbond_distance_HA
_geom_hbond_distance_DA
_geom_hbond_angle_DHA
N1 H1 Cl1 3_676 0.84(2) 2.14(2) 2.9782(13) 176(2)
N2 H2 Cl2 3_666 0.86(3) 2.17(3) 3.0248(13) 174(2)
C1 H1A O1W 3_676 0.99 2.68 3.512(2) 141.8
C5 H5A O1W 3_676 0.99 2.67 3.470(2) 138.1
C5 H5B Cl1 3_666 0.99 2.51 3.4934(16) 175.8
C14 H14 Cl2 3_676 1.00 2.49 3.4735(15) 167.9
C19 H19 F2 4_576 0.95 2.46 3.244(2) 140.1
O1W H1W Cl1 . 0.80(3) 2.48(3) 3.2603(12) 163(3)

loop_
_geom_torsion_atom_site_label_1
_geom_torsion_atom_site_label_2
_geom_torsion_atom_site_label_3
_geom_torsion_atom_site_label_4
_geom_torsion
F1 C18 C19 C20 178.84(18)
F2 C24 C25 C26 -179.58(17)
N1 C1 C2 N2 59.47(16)
N1 C5 C6 C7 163.61(17)
N2 C3 C4 N1 -58.67(16)
N2 C14 C15 C16 -61.46(18)
N2 C14 C15 C20 119.97(15)
N2 C14 C21 C22 -123.12(15)
N2 C14 C21 C26 60.5(2)
C1 N1 C4 C3 57.27(16)
C1 N1 C5 C6 -168.49(13)
C2 N2 C3 C4 57.92(15)
C2 N2 C14 C15 -57.12(15)
C2 N2 C14 C21 174.93(12)
C3 N2 C2 C1 -58.64(15)
C3 N2 C14 C15 -177.63(12)
C3 N2 C14 C21 54.42(15)
C4 N1 C1 C2 -57.40(16)
C4 N1 C5 C6 69.16(16)
C5 N1 C1 C2 178.55(12)
C5 N1 C4 C3 -179.78(12)
C5 C6 C7 C8 1.9(3)
C6 C7 C8 C9 -141.2(2)
C6 C7 C8 C13 41.5(3)
C7 C8 C9 C10 -177.3(2)
C7 C8 C13 C12 178.0(2)
C8 C9 C10 C11 -0.5(4)
C9 C8 C13 C12 0.7(3)
C9 C10 C11 C12 0.0(4)
C10 C11 C12 C13 0.8(4)
C11 C12 C13 C8 -1.1(4)
C13 C8 C9 C10 0.2(3)
C14 N2 C2 C1 178.60(12)
C14 N2 C3 C4 179.76(11)
C14 C15 C16 C17 -179.06(15)
C14 C15 C20 C19 178.65(16)
C14 C21 C22 C23 -176.00(17)
C14 C21 C26 C25 176.01(17)
C15 C14 C21 C22 110.39(16)
C15 C14 C21 C26 -65.9(2)
C15 C16 C17 C18 0.5(3)
C16 C15 C20 C19 0.0(3)
C16 C17 C18 F1 -179.29(16)
C16 C17 C18 C19 0.0(3)
C17 C18 C19 C20 -0.5(3)
C18 C19 C20 C15 0.4(3)
C20 C15 C16 C17 -0.5(2)
C21 C14 C15 C16 65.78(19)
C21 C14 C15 C20 -112.80(16)
C21 C22 C23 C24 -0.4(3)
C22 C21 C26 C25 -0.3(3)
C22 C23 C24 F2 179.79(18)
C22 C23 C24 C25 0.1(3)
C23 C24 C25 C26 0.1(3)
C24 C25 C26 C21 0.0(3)
C26 C21 C22 C23 0.5(3)
